data_4346785
loop_
_publ_author_name
'M\'arquez, Astrid'
'\'Avila, Elena'
'Urbaneja, Carmen'
'\'Alvarez, Eleuterio'
'Palma, Pilar'
'C\'ampora, Juan'

_publ_section_title
;
 Copper(I) Complexes of Zwitterionic Imidazolium-2-Amidinates, a Promising
 Class of Electroneutral, Amidinate-Type Ligands.
;
_journal_issue 22
_journal_name_full 'Inorganic chemistry'
_journal_page_first 11007
_journal_page_last 11017
_journal_paper_doi 10.1021/acs.inorgchem.5b02141
_journal_volume 54
_journal_year 2015
_chemical_formula_moiety 'C40 H58 N4'
_chemical_formula_sum 'C40 H58 N4'
_chemical_formula_weight 594.90
_space_group_IT_number 33
_space_group_name_Hall 'P 2c -2n'
_space_group_name_H-M_alt 'P n a 21'
_symmetry_cell_setting orthorhombic
_symmetry_space_group_name_Hall 'P 2c -2n'
_symmetry_space_group_name_H-M 'P n a 21'
_atom_sites_solution_hydrogens geom
_atom_sites_solution_primary direct
_atom_sites_solution_secondary difmap
_audit_creation_method SHELXL-97
_cell_angle_alpha 90.00
_cell_angle_beta 90.00
_cell_angle_gamma 90.00
_cell_formula_units_Z 4
_cell_length_a 18.5722(6)
_cell_length_b 11.2700(5)
_cell_length_c 17.4935(6)
_cell_measurement_reflns_used 8814
_cell_measurement_temperature 213(2)
_cell_measurement_theta_max 27.26
_cell_measurement_theta_min 2.15
_cell_volume 3661.5(2)
_computing_cell_refinement 'APEX2 Software Suite (Bruker, 2007)'
_computing_data_collection 'APEX2 Software Suite (Bruker, 2007)'
_computing_data_reduction 'APEX2 Software Suite (Bruker, 2007)'
_computing_molecular_graphics 'SHELXTL (Sheldrick, 2008)'
_computing_publication_material 'SHELXTL and publCIF (Westrip, 2010)'
_computing_structure_refinement 'SHELXL97 (Sheldrick, 2008)'
_computing_structure_solution 'SIR2002 (Burla et al., 2003)'
_diffrn_ambient_temperature 213(2)
_diffrn_detector_area_resol_mean 8.26
_diffrn_measured_fraction_theta_full 0.995
_diffrn_measured_fraction_theta_max 0.995
_diffrn_measurement_device_type
;
 Bruker-Nonius X8kappa APEX II CCD area detector
;
_diffrn_measurement_method 'phi and omega scans with narrow frames'
_diffrn_radiation_monochromator graphite
_diffrn_radiation_source 'fine-focus sealed tube'
_diffrn_radiation_type MoK\a
_diffrn_radiation_wavelength 0.71073
_diffrn_reflns_av_R_equivalents 0.0307
_diffrn_reflns_av_sigmaI/netI 0.0191
_diffrn_reflns_limit_h_max 21
_diffrn_reflns_limit_h_min -22
_diffrn_reflns_limit_k_max 6
_diffrn_reflns_limit_k_min -13
_diffrn_reflns_limit_l_max 19
_diffrn_reflns_limit_l_min -20
_diffrn_reflns_number 22590
_diffrn_reflns_theta_full 25.25
_diffrn_reflns_theta_max 25.25
_diffrn_reflns_theta_min 2.41
_diffrn_standards_decay_% 0
_exptl_absorpt_coefficient_mu 0.063
_exptl_absorpt_correction_T_max 0.9753
_exptl_absorpt_correction_T_min 0.9693
_exptl_absorpt_correction_type multi-scan
_exptl_absorpt_process_details
;
program SADABS, Bruker (2001).
;
_exptl_crystal_colour yellow
_exptl_crystal_density_diffrn 1.079
_exptl_crystal_density_method 'not measured'
_exptl_crystal_description block
_exptl_crystal_F_000 1304
_exptl_crystal_size_max 0.50
_exptl_crystal_size_mid 0.50
_exptl_crystal_size_min 0.40
_refine_diff_density_max 0.518
_refine_diff_density_min -0.309
_refine_diff_density_rms 0.064
_refine_ls_extinction_method none
_refine_ls_goodness_of_fit_ref 1.065
_refine_ls_hydrogen_treatment constr
_refine_ls_matrix_type full
_refine_ls_number_parameters 406
_refine_ls_number_reflns 3415
_refine_ls_number_restraints 1
_refine_ls_restrained_S_all 1.065
_refine_ls_R_factor_all 0.0490
_refine_ls_R_factor_gt 0.0420
_refine_ls_shift/su_max 0.001
_refine_ls_shift/su_mean 0.000
_refine_ls_structure_factor_coef Fsqd
_refine_ls_weighting_details 'calc w=1/[\s^2^(Fo^2^)+(0.0874P)^2^+0.7642P] where P=(Fo^2^+2Fc^2^)/3'
_refine_ls_weighting_scheme calc
_refine_ls_wR_factor_gt 0.1188
_refine_ls_wR_factor_ref 0.1294
_reflns_number_gt 3126
_reflns_number_total 3415
_reflns_threshold_expression >2sigma(I)
_cod_data_source_file ic5b02141_si_001.cif
_cod_data_source_block ICyCDI-DiPP
_cod_depositor_comments
;
The following automatic conversions were performed:

data item '_refine_ls_hydrogen_treatment' value 'CONSTR' was changed
to 'constr' in accordance with the
/home/saulius/struct/COD-crude-data/automatic-downloads/DataCite-retrospective/ACS/depositions/lib/dictionaries/cif_core.dic
dictionary named 'cif_core.dic' version 2.4.2 last updated on
2011-04-26.

data item '_symmetry_cell_setting' value 'Orthorhombic' was changed
to 'orthorhombic' in accordance with the
/home/saulius/struct/COD-crude-data/automatic-downloads/DataCite-retrospective/ACS/depositions/lib/dictionaries/cif_core.dic
dictionary named 'cif_core.dic' version 2.4.2 last updated on
2011-04-26.

Automatic conversion script
Id: cif_fix_values 6909 2019-04-08 15:41:33Z antanas 
;
_cod_database_code 4346785

loop_
_symmetry_equiv_pos_as_xyz
'x, y, z'
'-x, -y, z+1/2'
'x+1/2, -y+1/2, z'
'-x+1/2, y+1/2, z+1/2'

loop_
_atom_site_label
_atom_site_type_symbol
_atom_site_fract_x
_atom_site_fract_y
_atom_site_fract_z
_atom_site_U_iso_or_equiv
_atom_site_adp_type
_atom_site_occupancy
_atom_site_symmetry_multiplicity
_atom_site_calc_flag
_atom_site_refinement_flags
N1 N 0.92144(12) 0.72836(19) 1.06343(13) 0.0293(5) Uani 1 1 d .
N2 N 0.96584(11) 0.67702(18) 0.95374(14) 0.0280(5) Uani 1 1 d .
N3 N 0.81842(12) 0.88399(19) 0.95467(13) 0.0300(5) Uani 1 1 d .
N4 N 0.93663(11) 0.92320(18) 0.91438(13) 0.0255(5) Uani 1 1 d .
C1 C 0.92339(13) 0.7570(2) 0.98917(15) 0.0242(5) Uani 1 1 d .
C2 C 0.99028(17) 0.5972(3) 1.00668(18) 0.0379(7) Uani 1 1 d .
H2 H 1.0207 0.5322 0.9970 0.045 Uiso 1 1 calc R
C3 C 0.96323(17) 0.6282(3) 1.07440(19) 0.0400(7) Uani 1 1 d .
H3 H 0.9711 0.5890 1.1211 0.048 Uiso 1 1 calc R
C4 C 0.88976(14) 0.7980(2) 1.12673(15) 0.0305(6) Uani 1 1 d .
H4 H 0.8606 0.8627 1.1043 0.037 Uiso 1 1 calc R
C5 C 0.95008(16) 0.8538(3) 1.17379(19) 0.0427(7) Uani 1 1 d .
H5A H 0.9830 0.7916 1.1914 0.051 Uiso 1 1 calc R
H5B H 0.9775 0.9090 1.1417 0.051 Uiso 1 1 calc R
C6 C 0.9196(2) 0.9199(4) 1.2425(2) 0.0559(9) Uani 1 1 d .
H6A H 0.9593 0.9503 1.2738 0.067 Uiso 1 1 calc R
H6B H 0.8912 0.9879 1.2248 0.067 Uiso 1 1 calc R
C7 C 0.8727(2) 0.8397(4) 1.29044(19) 0.0569(10) Uani 1 1 d .
H7A H 0.8526 0.8850 1.3332 0.068 Uiso 1 1 calc R
H7B H 0.9020 0.7752 1.3116 0.068 Uiso 1 1 calc R
C8 C 0.81205(19) 0.7879(4) 1.2435(2) 0.0521(8) Uani 1 1 d .
H8A H 0.7804 0.8520 1.2262 0.062 Uiso 1 1 calc R
H8B H 0.7835 0.7342 1.2755 0.062 Uiso 1 1 calc R
C9 C 0.84006(17) 0.7202(3) 1.17444(18) 0.0418(7) Uani 1 1 d .
H9A H 0.7994 0.6939 1.1430 0.050 Uiso 1 1 calc R
H9B H 0.8663 0.6496 1.1916 0.050 Uiso 1 1 calc R
C10 C 0.98447(15) 0.6762(2) 0.87121(17) 0.0297(6) Uani 1 1 d .
H10 H 0.9528 0.7339 0.8450 0.036 Uiso 1 1 calc R
C11 C 1.06170(17) 0.7157(3) 0.85955(19) 0.0408(7) Uani 1 1 d .
H11A H 1.0944 0.6618 0.8866 0.049 Uiso 1 1 calc R
H11B H 1.0683 0.7957 0.8803 0.049 Uiso 1 1 calc R
C12 C 1.07892(18) 0.7150(3) 0.7741(2) 0.0470(8) Uani 1 1 d .
H12A H 1.0491 0.7744 0.7481 0.056 Uiso 1 1 calc R
H12B H 1.1295 0.7368 0.7665 0.056 Uiso 1 1 calc R
C13 C 1.0652(2) 0.5937(3) 0.7388(2) 0.0533(9) Uani 1 1 d .
H13A H 1.0746 0.5970 0.6837 0.064 Uiso 1 1 calc R
H13B H 1.0980 0.5354 0.7614 0.064 Uiso 1 1 calc R
C14 C 0.9880(2) 0.5558(4) 0.7525(2) 0.0607(11) Uani 1 1 d .
H14A H 0.9805 0.4763 0.7311 0.073 Uiso 1 1 calc R
H14B H 0.9554 0.6105 0.7261 0.073 Uiso 1 1 calc R
C15 C 0.9703(2) 0.5544(3) 0.8370(2) 0.0495(9) Uani 1 1 d .
H15A H 1.0000 0.4949 0.8630 0.059 Uiso 1 1 calc R
H15B H 0.9196 0.5331 0.8443 0.059 Uiso 1 1 calc R
C16 C 0.88769(13) 0.8605(2) 0.95052(14) 0.0232(5) Uani 1 1 d .
C17 C 0.76428(14) 0.8268(2) 0.99491(15) 0.0286(5) Uani 1 1 d .
C18 C 0.72225(16) 0.9015(3) 1.04347(17) 0.0380(7) Uani 1 1 d .
C19 C 0.66419(17) 0.8544(3) 1.0822(2) 0.0475(8) Uani 1 1 d .
H19 H 0.6378 0.9032 1.1156 0.057 Uiso 1 1 calc R
C20 C 0.64380(17) 0.7374(4) 1.0731(2) 0.0520(9) Uani 1 1 d .
H20 H 0.6038 0.7069 1.0996 0.062 Uiso 1 1 calc R
C21 C 0.68290(15) 0.6664(3) 1.0248(2) 0.0436(7) Uani 1 1 d .
H21 H 0.6685 0.5871 1.0180 0.052 Uiso 1 1 calc R
C22 C 0.74297(14) 0.7073(3) 0.98545(17) 0.0332(6) Uani 1 1 d .
C23 C 0.7416(2) 1.0318(3) 1.0487(2) 0.0545(9) Uani 1 1 d .
H23 H 0.7948 1.0370 1.0468 0.065 Uiso 1 1 calc R
C24 C 0.7130(3) 1.0989(4) 0.9792(3) 0.0854(15) Uani 1 1 d .
H24A H 0.6608 1.1027 0.9817 0.128 Uiso 1 1 calc R
H24B H 0.7274 1.0580 0.9328 0.128 Uiso 1 1 calc R
H24C H 0.7325 1.1787 0.9789 0.128 Uiso 1 1 calc R
C25 C 0.7177(4) 1.0911(5) 1.1229(4) 0.1022(19) Uani 1 1 d .
H25A H 0.7345 1.0447 1.1661 0.153 Uiso 1 1 calc R
H25B H 0.6655 1.0958 1.1241 0.153 Uiso 1 1 calc R
H25C H 0.7378 1.1704 1.1257 0.153 Uiso 1 1 calc R
C26 C 0.78003(16) 0.6241(3) 0.92969(19) 0.0400(7) Uani 1 1 d .
H26 H 0.8268 0.6606 0.9160 0.048 Uiso 1 1 calc R
C27 C 0.7960(3) 0.5034(4) 0.9637(3) 0.0781(13) Uani 1 1 d .
H27A H 0.7512 0.4635 0.9759 0.117 Uiso 1 1 calc R
H27B H 0.8242 0.5130 1.0100 0.117 Uiso 1 1 calc R
H27C H 0.8229 0.4562 0.9272 0.117 Uiso 1 1 calc R
C28 C 0.7365(3) 0.6127(5) 0.8561(3) 0.0721(12) Uani 1 1 d .
H28A H 0.7285 0.6909 0.8345 0.108 Uiso 1 1 calc R
H28B H 0.6905 0.5759 0.8672 0.108 Uiso 1 1 calc R
H28C H 0.7628 0.5642 0.8198 0.108 Uiso 1 1 calc R
C29 C 0.91428(13) 1.0315(2) 0.88070(15) 0.0250(5) Uani 1 1 d .
C30 C 0.93538(15) 1.1373(2) 0.91701(17) 0.0321(6) Uani 1 1 d .
C31 C 0.92070(18) 1.2453(3) 0.88116(19) 0.0425(7) Uani 1 1 d .
H31 H 0.9341 1.3165 0.9053 0.051 Uiso 1 1 calc R
C32 C 0.88711(17) 1.2494(3) 0.8116(2) 0.0417(7) Uani 1 1 d .
H32 H 0.8793 1.3229 0.7874 0.050 Uiso 1 1 calc R
C33 C 0.86487(15) 1.1468(2) 0.77704(18) 0.0358(6) Uani 1 1 d .
H33 H 0.8407 1.1506 0.7299 0.043 Uiso 1 1 calc R
C34 C 0.87749(14) 1.0363(2) 0.81088(16) 0.0289(6) Uani 1 1 d .
C35 C 0.9733(2) 1.1320(3) 0.99405(19) 0.0439(8) Uani 1 1 d .
H35 H 0.9579 1.0569 1.0184 0.053 Uiso 1 1 calc R
C36 C 1.0508(3) 1.1246(9) 0.9861(3) 0.130(3) Uani 1 1 d .
H36A H 1.0699 1.2022 0.9731 0.195 Uiso 1 1 calc R
H36B H 1.0628 1.0686 0.9460 0.195 Uiso 1 1 calc R
H36C H 1.0718 1.0982 1.0340 0.195 Uiso 1 1 calc R
C37 C 0.9499(5) 1.2312(6) 1.0476(3) 0.112(2) Uani 1 1 d .
H37A H 0.9721 1.3052 1.0318 0.168 Uiso 1 1 calc R
H37B H 0.9647 1.2125 1.0994 0.168 Uiso 1 1 calc R
H37C H 0.8979 1.2393 1.0458 0.168 Uiso 1 1 calc R
C38 C 0.85122(15) 0.9256(3) 0.77061(17) 0.0343(6) Uani 1 1 d .
H38 H 0.8609 0.8574 0.8048 0.041 Uiso 1 1 calc R
C39 C 0.8920(2) 0.9038(4) 0.6962(2) 0.0582(10) Uani 1 1 d .
H39A H 0.9432 0.9001 0.7066 0.087 Uiso 1 1 calc R
H39B H 0.8823 0.9681 0.6608 0.087 Uiso 1 1 calc R
H39C H 0.8762 0.8294 0.6739 0.087 Uiso 1 1 calc R
C40 C 0.77066(19) 0.9291(4) 0.7560(3) 0.0616(10) Uani 1 1 d .
H40A H 0.7596 0.9942 0.7217 0.092 Uiso 1 1 calc R
H40B H 0.7454 0.9405 0.8040 0.092 Uiso 1 1 calc R
H40C H 0.7555 0.8549 0.7330 0.092 Uiso 1 1 calc R

loop_
_atom_site_aniso_label
_atom_site_aniso_U_11
_atom_site_aniso_U_22
_atom_site_aniso_U_33
_atom_site_aniso_U_23
_atom_site_aniso_U_13
_atom_site_aniso_U_12
N1 0.0339(11) 0.0290(11) 0.0250(11) 0.0065(9) -0.0002(9) 0.0023(9)
N2 0.0305(11) 0.0232(10) 0.0305(11) 0.0017(9) 0.0013(10) 0.0044(8)
N3 0.0282(11) 0.0307(11) 0.0311(12) 0.0071(10) 0.0042(10) 0.0037(9)
N4 0.0273(10) 0.0216(10) 0.0277(11) 0.0029(9) 0.0022(9) -0.0009(8)
C1 0.0260(11) 0.0213(11) 0.0253(13) 0.0010(10) 0.0014(10) -0.0022(9)
C2 0.0418(15) 0.0296(14) 0.0421(18) 0.0062(12) -0.0008(13) 0.0114(11)
C3 0.0485(16) 0.0330(14) 0.0386(17) 0.0148(13) -0.0026(15) 0.0080(12)
C4 0.0326(13) 0.0344(13) 0.0246(13) 0.0033(11) -0.0009(11) 0.0007(11)
C5 0.0352(15) 0.0565(19) 0.0365(16) -0.0033(15) -0.0019(13) -0.0037(13)
C6 0.0489(19) 0.070(2) 0.049(2) -0.0226(18) -0.0052(16) -0.0040(17)
C7 0.060(2) 0.084(3) 0.0260(17) -0.0101(16) 0.0002(15) 0.0084(19)
C8 0.0485(18) 0.074(2) 0.0341(17) 0.0058(17) 0.0089(14) -0.0017(17)
C9 0.0425(16) 0.0503(17) 0.0327(16) 0.0054(14) 0.0043(14) -0.0077(13)
C10 0.0344(14) 0.0249(12) 0.0298(13) -0.0016(11) 0.0024(12) 0.0047(10)
C11 0.0368(15) 0.0444(17) 0.0413(18) -0.0065(14) 0.0040(13) -0.0036(13)
C12 0.0461(17) 0.0462(18) 0.0487(19) -0.0066(15) 0.0169(16) -0.0090(14)
C13 0.061(2) 0.0483(19) 0.050(2) -0.0153(16) 0.0193(17) -0.0015(15)
C14 0.073(2) 0.057(2) 0.052(2) -0.0305(18) 0.0175(19) -0.0222(18)
C15 0.058(2) 0.0366(16) 0.054(2) -0.0148(15) 0.0201(17) -0.0120(14)
C16 0.0311(13) 0.0190(11) 0.0196(12) -0.0010(9) -0.0001(11) 0.0011(9)
C17 0.0273(12) 0.0343(13) 0.0243(13) 0.0068(11) -0.0014(11) 0.0022(10)
C18 0.0352(15) 0.0470(17) 0.0317(15) 0.0020(13) 0.0024(12) 0.0117(12)
C19 0.0355(15) 0.069(2) 0.0377(18) 0.0040(16) 0.0105(14) 0.0115(14)
C20 0.0312(14) 0.076(2) 0.0489(19) 0.0208(18) 0.0098(15) -0.0035(15)
C21 0.0322(14) 0.0456(17) 0.053(2) 0.0105(15) -0.0014(15) -0.0087(12)
C22 0.0291(13) 0.0369(14) 0.0335(14) 0.0072(12) -0.0031(12) -0.0007(11)
C23 0.0535(19) 0.0453(18) 0.065(2) -0.0117(17) 0.0071(17) 0.0116(15)
C24 0.108(4) 0.049(2) 0.099(4) 0.016(2) 0.001(3) 0.023(2)
C25 0.136(5) 0.074(3) 0.097(4) -0.037(3) 0.024(4) 0.012(3)
C26 0.0356(14) 0.0357(15) 0.0487(19) -0.0045(14) 0.0007(13) -0.0061(12)
C27 0.092(3) 0.049(2) 0.093(3) 0.007(2) 0.008(3) 0.024(2)
C28 0.075(3) 0.086(3) 0.055(2) -0.024(2) -0.013(2) 0.012(2)
C29 0.0255(11) 0.0227(11) 0.0268(13) 0.0050(10) 0.0072(10) 0.0002(9)
C30 0.0425(14) 0.0233(12) 0.0305(14) -0.0003(11) 0.0012(12) 0.0004(11)
C31 0.060(2) 0.0221(13) 0.0451(19) 0.0031(13) -0.0038(15) -0.0023(12)
C32 0.0518(18) 0.0260(13) 0.0475(18) 0.0125(13) -0.0040(15) 0.0010(12)
C33 0.0395(14) 0.0348(14) 0.0331(15) 0.0098(12) -0.0039(13) 0.0015(12)
C34 0.0277(12) 0.0293(13) 0.0297(13) 0.0009(11) 0.0027(11) -0.0002(10)
C35 0.069(2) 0.0300(14) 0.0323(16) -0.0027(12) -0.0069(16) -0.0006(14)
C36 0.069(3) 0.274(10) 0.046(3) 0.017(4) -0.016(3) -0.003(5)
C37 0.182(6) 0.096(4) 0.058(3) -0.029(3) -0.029(4) 0.043(4)
C38 0.0393(15) 0.0333(14) 0.0303(14) 0.0009(12) -0.0043(12) -0.0031(11)
C39 0.071(2) 0.058(2) 0.046(2) -0.0166(17) 0.0130(19) -0.0108(19)
C40 0.0446(18) 0.058(2) 0.082(3) -0.013(2) -0.015(2) -0.0092(16)

loop_
_atom_type_symbol
_atom_type_description
_atom_type_scat_dispersion_real
_atom_type_scat_dispersion_imag
_atom_type_scat_source
C C 0.0033 0.0000 'International Tables Vol C Tables 4.2.6.8 and 6.1.1.4'
H H 0.0000 0.0000 'International Tables Vol C Tables 4.2.6.8 and 6.1.1.4'
N N 0.0061 0.0000 'International Tables Vol C Tables 4.2.6.8 and 6.1.1.4'

loop_
_geom_angle_atom_site_label_1
_geom_angle_atom_site_label_2
_geom_angle_atom_site_label_3
_geom_angle
C1 N1 C3 108.4(2)
C1 N1 C4 127.5(2)
C3 N1 C4 123.5(2)
C1 N2 C2 108.8(2)
C1 N2 C10 126.0(2)
C2 N2 C10 125.2(2)
C16 N3 C17 130.1(2)
C16 N4 C29 117.4(2)
N1 C1 N2 107.5(2)
N1 C1 C16 127.7(2)
N2 C1 C16 124.8(2)
C3 C2 N2 107.7(2)
C3 C2 H2 126.1
N2 C2 H2 126.1
C2 C3 N1 107.6(3)
C2 C3 H3 126.2
N1 C3 H3 126.2
N1 C4 C9 110.3(2)
N1 C4 C5 109.3(2)
C9 C4 C5 112.8(2)
N1 C4 H4 108.1
C9 C4 H4 108.1
C5 C4 H4 108.1
C6 C5 C4 110.8(3)
C6 C5 H5A 109.5
C4 C5 H5A 109.5
C6 C5 H5B 109.5
C4 C5 H5B 109.5
H5A C5 H5B 108.1
C7 C6 C5 111.0(3)
C7 C6 H6A 109.4
C5 C6 H6A 109.4
C7 C6 H6B 109.4
C5 C6 H6B 109.4
H6A C6 H6B 108.0
C6 C7 C8 111.1(3)
C6 C7 H7A 109.4
C8 C7 H7A 109.4
C6 C7 H7B 109.4
C8 C7 H7B 109.4
H7A C7 H7B 108.0
C7 C8 C9 111.8(3)
C7 C8 H8A 109.3
C9 C8 H8A 109.3
C7 C8 H8B 109.3
C9 C8 H8B 109.3
H8A C8 H8B 107.9
C8 C9 C4 110.7(3)
C8 C9 H9A 109.5
C4 C9 H9A 109.5
C8 C9 H9B 109.5
C4 C9 H9B 109.5
H9A C9 H9B 108.1
N2 C10 C11 110.5(2)
N2 C10 C15 110.3(2)
C11 C10 C15 112.1(2)
N2 C10 H10 107.9
C11 C10 H10 107.9
C15 C10 H10 107.9
C10 C11 C12 109.2(3)
C10 C11 H11A 109.8
C12 C11 H11A 109.8
C10 C11 H11B 109.8
C12 C11 H11B 109.8
H11A C11 H11B 108.3
C13 C12 C11 111.5(3)
C13 C12 H12A 109.3
C11 C12 H12A 109.3
C13 C12 H12B 109.3
C11 C12 H12B 109.3
H12A C12 H12B 108.0
C14 C13 C12 110.4(3)
C14 C13 H13A 109.6
C12 C13 H13A 109.6
C14 C13 H13B 109.6
C12 C13 H13B 109.6
H13A C13 H13B 108.1
C13 C14 C15 111.3(3)
C13 C14 H14A 109.4
C15 C14 H14A 109.4
C13 C14 H14B 109.4
C15 C14 H14B 109.4
H14A C14 H14B 108.0
C14 C15 C10 109.7(3)
C14 C15 H15A 109.7
C10 C15 H15A 109.7
C14 C15 H15B 109.7
C10 C15 H15B 109.7
H15A C15 H15B 108.2
N4 C16 N3 126.5(2)
N4 C16 C1 109.2(2)
N3 C16 C1 124.2(2)
N3 C17 C22 125.9(2)
N3 C17 C18 115.1(2)
C22 C17 C18 118.6(2)
C19 C18 C17 119.5(3)
C19 C18 C23 121.9(3)
C17 C18 C23 118.5(3)
C18 C19 C20 121.7(3)
C18 C19 H19 119.2
C20 C19 H19 119.2
C21 C20 C19 118.8(3)
C21 C20 H20 120.6
C19 C20 H20 120.6
C20 C21 C22 122.4(3)
C20 C21 H21 118.8
C22 C21 H21 118.8
C21 C22 C17 118.9(3)
C21 C22 C26 118.5(3)
C17 C22 C26 122.5(2)
C18 C23 C25 114.0(4)
C18 C23 C24 110.5(4)
C25 C23 C24 111.0(4)
C18 C23 H23 107.0
C25 C23 H23 107.0
C24 C23 H23 107.0
C23 C24 H24A 109.5
C23 C24 H24B 109.5
H24A C24 H24B 109.5
C23 C24 H24C 109.5
H24A C24 H24C 109.5
H24B C24 H24C 109.5
C23 C25 H25A 109.5
C23 C25 H25B 109.5
H25A C25 H25B 109.5
C23 C25 H25C 109.5
H25A C25 H25C 109.5
H25B C25 H25C 109.5
C27 C26 C22 113.0(3)
C27 C26 C28 111.1(3)
C22 C26 C28 110.7(3)
C27 C26 H26 107.2
C22 C26 H26 107.2
C28 C26 H26 107.2
C26 C27 H27A 109.5
C26 C27 H27B 109.5
H27A C27 H27B 109.5
C26 C27 H27C 109.5
H27A C27 H27C 109.5
H27B C27 H27C 109.5
C26 C28 H28A 109.5
C26 C28 H28B 109.5
H28A C28 H28B 109.5
C26 C28 H28C 109.5
H28A C28 H28C 109.5
H28B C28 H28C 109.5
C34 C29 C30 119.8(2)
C34 C29 N4 122.6(2)
C30 C29 N4 117.4(2)
C31 C30 C29 118.8(3)
C31 C30 C35 121.5(3)
C29 C30 C35 119.7(2)
C32 C31 C30 121.2(3)
C32 C31 H31 119.4
C30 C31 H31 119.4
C33 C32 C31 120.1(3)
C33 C32 H32 120.0
C31 C32 H32 120.0
C32 C33 C34 121.0(3)
C32 C33 H33 119.5
C34 C33 H33 119.5
C33 C34 C29 119.0(2)
C33 C34 C38 118.9(2)
C29 C34 C38 122.1(2)
C36 C35 C30 112.2(3)
C36 C35 C37 112.6(5)
C30 C35 C37 112.5(3)
C36 C35 H35 106.3
C30 C35 H35 106.3
C37 C35 H35 106.3
C35 C36 H36A 109.5
C35 C36 H36B 109.5
H36A C36 H36B 109.5
C35 C36 H36C 109.5
H36A C36 H36C 109.5
H36B C36 H36C 109.5
C35 C37 H37A 109.5
C35 C37 H37B 109.5
H37A C37 H37B 109.5
C35 C37 H37C 109.5
H37A C37 H37C 109.5
H37B C37 H37C 109.5
C34 C38 C40 112.0(3)
C34 C38 C39 111.7(2)
C40 C38 C39 110.4(3)
C34 C38 H38 107.5
C40 C38 H38 107.5
C39 C38 H38 107.5
C38 C39 H39A 109.5
C38 C39 H39B 109.5
H39A C39 H39B 109.5
C38 C39 H39C 109.5
H39A C39 H39C 109.5
H39B C39 H39C 109.5
C38 C40 H40A 109.5
C38 C40 H40B 109.5
H40A C40 H40B 109.5
C38 C40 H40C 109.5
H40A C40 H40C 109.5
H40B C40 H40C 109.5

loop_
_geom_bond_atom_site_label_1
_geom_bond_atom_site_label_2
_geom_bond_distance
N1 C1 1.339(4)
N1 C3 1.384(4)
N1 C4 1.479(4)
N2 C1 1.349(3)
N2 C2 1.369(4)
N2 C10 1.485(4)
N3 C16 1.315(3)
N3 C17 1.386(3)
N4 C16 1.313(3)
N4 C29 1.418(3)
C1 C16 1.502(3)
C2 C3 1.333(5)
C2 H2 0.9400
C3 H3 0.9400
C4 C9 1.522(4)
C4 C5 1.526(4)
C4 H4 0.9900
C5 C6 1.523(5)
C5 H5A 0.9800
C5 H5B 0.9800
C6 C7 1.511(6)
C6 H6A 0.9800
C6 H6B 0.9800
C7 C8 1.511(5)
C7 H7A 0.9800
C7 H7B 0.9800
C8 C9 1.520(5)
C8 H8A 0.9800
C8 H8B 0.9800
C9 H9A 0.9800
C9 H9B 0.9800
C10 C11 1.515(4)
C10 C15 1.520(4)
C10 H10 0.9900
C11 C12 1.529(5)
C11 H11A 0.9800
C11 H11B 0.9800
C12 C13 1.522(5)
C12 H12A 0.9800
C12 H12B 0.9800
C13 C14 1.515(5)
C13 H13A 0.9800
C13 H13B 0.9800
C14 C15 1.516(5)
C14 H14A 0.9800
C14 H14B 0.9800
C15 H15A 0.9800
C15 H15B 0.9800
C17 C22 1.413(4)
C17 C18 1.428(4)
C18 C19 1.380(5)
C18 C23 1.514(5)
C19 C20 1.381(5)
C19 H19 0.9400
C20 C21 1.372(5)
C20 H20 0.9400
C21 C22 1.389(4)
C21 H21 0.9400
C22 C26 1.518(4)
C23 C25 1.527(6)
C23 C24 1.528(7)
C23 H23 0.9900
C24 H24A 0.9700
C24 H24B 0.9700
C24 H24C 0.9700
C25 H25A 0.9700
C25 H25B 0.9700
C25 H25C 0.9700
C26 C27 1.515(5)
C26 C28 1.525(5)
C26 H26 0.9900
C27 H27A 0.9700
C27 H27B 0.9700
C27 H27C 0.9700
C28 H28A 0.9700
C28 H28B 0.9700
C28 H28C 0.9700
C29 C34 1.401(4)
C29 C30 1.406(4)
C30 C31 1.396(4)
C30 C35 1.522(4)
C31 C32 1.369(5)
C31 H31 0.9400
C32 C33 1.369(5)
C32 H32 0.9400
C33 C34 1.398(4)
C33 H33 0.9400
C34 C38 1.513(4)
C35 C36 1.448(7)
C35 C37 1.523(6)
C35 H35 0.9900
C36 H36A 0.9700
C36 H36B 0.9700
C36 H36C 0.9700
C37 H37A 0.9700
C37 H37B 0.9700
C37 H37C 0.9700
C38 C40 1.518(5)
C38 C39 1.526(5)
C38 H38 0.9900
C39 H39A 0.9700
C39 H39B 0.9700
C39 H39C 0.9700
C40 H40A 0.9700
C40 H40B 0.9700
C40 H40C 0.9700

loop_
_geom_torsion_atom_site_label_1
_geom_torsion_atom_site_label_2
_geom_torsion_atom_site_label_3
_geom_torsion_atom_site_label_4
_geom_torsion
C3 N1 C1 N2 -0.3(3)
C4 N1 C1 N2 171.5(2)
C3 N1 C1 C16 -178.5(2)
C4 N1 C1 C16 -6.6(4)
C2 N2 C1 N1 0.3(3)
C10 N2 C1 N1 -178.6(2)
C2 N2 C1 C16 178.6(2)
C10 N2 C1 C16 -0.4(4)
C1 N2 C2 C3 -0.2(3)
C10 N2 C2 C3 178.7(3)
N2 C2 C3 N1 0.0(4)
C1 N1 C3 C2 0.2(3)
C4 N1 C3 C2 -172.1(3)
C1 N1 C4 C9 129.8(3)
C3 N1 C4 C9 -59.5(3)
C1 N1 C4 C5 -105.7(3)
C3 N1 C4 C5 65.0(3)
N1 C4 C5 C6 -176.5(3)
C9 C4 C5 C6 -53.5(4)
C4 C5 C6 C7 55.1(4)
C5 C6 C7 C8 -57.3(4)
C6 C7 C8 C9 57.0(4)
C7 C8 C9 C4 -54.2(4)
N1 C4 C9 C8 175.3(2)
C5 C4 C9 C8 52.8(4)
C1 N2 C10 C11 106.4(3)
C2 N2 C10 C11 -72.4(3)
C1 N2 C10 C15 -129.1(3)
C2 N2 C10 C15 52.1(4)
N2 C10 C11 C12 -179.5(2)
C15 C10 C11 C12 57.0(4)
C10 C11 C12 C13 -56.3(4)
C11 C12 C13 C14 56.7(4)
C12 C13 C14 C15 -56.9(5)
C13 C14 C15 C10 56.9(4)
N2 C10 C15 C14 178.8(3)
C11 C10 C15 C14 -57.7(4)
C29 N4 C16 N3 4.8(4)
C29 N4 C16 C1 -173.8(2)
C17 N3 C16 N4 -175.8(3)
C17 N3 C16 C1 2.5(4)
N1 C1 C16 N4 123.7(3)
N2 C1 C16 N4 -54.2(3)
N1 C1 C16 N3 -54.9(4)
N2 C1 C16 N3 127.2(3)
C16 N3 C17 C22 -60.8(4)
C16 N3 C17 C18 126.5(3)
N3 C17 C18 C19 175.9(3)
C22 C17 C18 C19 2.7(4)
N3 C17 C18 C23 -2.0(4)
C22 C17 C18 C23 -175.2(3)
C17 C18 C19 C20 -2.5(5)
C23 C18 C19 C20 175.4(3)
C18 C19 C20 C21 0.6(5)
C19 C20 C21 C22 1.0(5)
C20 C21 C22 C17 -0.6(5)
C20 C21 C22 C26 -176.4(3)
N3 C17 C22 C21 -173.6(3)
C18 C17 C22 C21 -1.2(4)
N3 C17 C22 C26 2.0(4)
C18 C17 C22 C26 174.4(3)
C19 C18 C23 C25 26.8(5)
C17 C18 C23 C25 -155.3(4)
C19 C18 C23 C24 -99.0(4)
C17 C18 C23 C24 78.9(4)
C21 C22 C26 C27 -49.8(4)
C17 C22 C26 C27 134.6(3)
C21 C22 C26 C28 75.6(4)
C17 C22 C26 C28 -100.0(4)
C16 N4 C29 C34 -78.8(3)
C16 N4 C29 C30 106.2(3)
C34 C29 C30 C31 -1.7(4)
N4 C29 C30 C31 173.4(3)
C34 C29 C30 C35 178.2(2)
N4 C29 C30 C35 -6.7(4)
C29 C30 C31 C32 -0.7(5)
C35 C30 C31 C32 179.4(3)
C30 C31 C32 C33 2.4(5)
C31 C32 C33 C34 -1.6(5)
C32 C33 C34 C29 -0.8(4)
C32 C33 C34 C38 179.5(3)
C30 C29 C34 C33 2.5(4)
N4 C29 C34 C33 -172.5(2)
C30 C29 C34 C38 -177.8(2)
N4 C29 C34 C38 7.2(4)
C31 C30 C35 C36 -90.3(5)
C29 C30 C35 C36 89.9(5)
C31 C30 C35 C37 38.0(5)
C29 C30 C35 C37 -141.8(4)
C33 C34 C38 C40 -57.1(4)
C29 C34 C38 C40 123.2(3)
C33 C34 C38 C39 67.3(4)
C29 C34 C38 C39 -112.4(3)
